data_7101554
loop_
_publ_author_name
'Alan H. Cowley'
'Gregor Reeske'

_publ_section_title
;
Direct reactions of tellurium tetrahalides with chelating nitrogen ligands:
Trapping of TeI2 and C-H activation of an a,a'-diiminopyridine (DIMPY) Ligand
;
_journal_issue 46
_journal_name_full 'Chemical Communications'
_journal_paper_doi 10.1039/B610491F
_journal_year 2006
_chemical_formula_moiety 'C30 H28 I2 N2 Te '
_chemical_formula_sum 'C30 H28 I2 N2 Te'
_chemical_formula_weight 797.94
_space_group_IT_number 14
_symmetry_cell_setting monoclinic
_symmetry_space_group_name_Hall '-P 2yn'
_symmetry_space_group_name_H-M 'P 1 21/n 1'
_atom_sites_solution_hydrogens geom
_atom_sites_solution_primary direct
_atom_sites_solution_secondary difmap
_audit_creation_method
;
manual editing of the .cif file
created by SHELXTL Ver. 6.10
;
_cell_angle_alpha 90.000
_cell_angle_beta 91.621(5)
_cell_angle_gamma 90.000
_cell_formula_units_Z 4
_cell_length_a 10.841(5)
_cell_length_b 14.198(5)
_cell_length_c 18.808(5)
_cell_measurement_temperature 153(2)
_cell_volume 2893.8(18)
_computing_cell_refinement 'Collect software, Nonius B.V. 1998'
_computing_data_collection 'Collect software, Nonius B.V. 1998'
_computing_data_reduction
;
DENZO and Scalepack (Otwinoski and Minor, 1997)
;
_computing_molecular_graphics 'XP SHELXTL/PC, Siemens Analytical'
_computing_structure_refinement 'XL SHELXTL/PC, Siemens Analytical'
_computing_structure_solution
;
SIR97 - Altomare A., Burla M.C., Camalli M., Cascarano G.L., Giacovazzo C.,
Guagliardi A., Moliterni A.G.G., Polidori G.,Spagna R.
;
_diffrn_ambient_temperature 153(2)
_diffrn_measured_fraction_theta_full 0.988
_diffrn_measured_fraction_theta_max 0.988
_diffrn_measurement_device_type 'Nonius Kappa CCD'
_diffrn_measurement_method \f-scan
_diffrn_radiation_monochromator graphite
_diffrn_radiation_source 'fine-focus sealed tube'
_diffrn_radiation_type MoK\a
_diffrn_radiation_wavelength 0.71069
_diffrn_reflns_av_R_equivalents 0.0454
_diffrn_reflns_av_sigmaI/netI 0.0922
_diffrn_reflns_limit_h_max 14
_diffrn_reflns_limit_h_min -14
_diffrn_reflns_limit_k_max 18
_diffrn_reflns_limit_k_min -16
_diffrn_reflns_limit_l_max 24
_diffrn_reflns_limit_l_min -24
_diffrn_reflns_number 10912
_diffrn_reflns_theta_full 27.49
_diffrn_reflns_theta_max 27.49
_diffrn_reflns_theta_min 2.14
_exptl_absorpt_coefficient_mu 3.182
_exptl_absorpt_correction_T_max 0.6209
_exptl_absorpt_correction_T_min 0.6209
_exptl_absorpt_correction_type multi-scan
_exptl_absorpt_process_details 'DENZO and Scalepack (Otwinoski and Minor, 1997)'
_exptl_crystal_colour black
_exptl_crystal_density_diffrn 1.832
_exptl_crystal_density_method 'not measured'
_exptl_crystal_description block
_exptl_crystal_F_000 1520
_exptl_crystal_size_max 0.15
_exptl_crystal_size_mid 0.15
_exptl_crystal_size_min 0.15
_refine_diff_density_max 0.973
_refine_diff_density_min -0.907
_refine_diff_density_rms 0.152
_refine_ls_extinction_method none
_refine_ls_goodness_of_fit_ref 1.006
_refine_ls_hydrogen_treatment constr
_refine_ls_matrix_type full
_refine_ls_number_parameters 322
_refine_ls_number_reflns 6564
_refine_ls_number_restraints 0
_refine_ls_restrained_S_all 1.006
_refine_ls_R_factor_all 0.0911
_refine_ls_R_factor_gt 0.0404
_refine_ls_shift/su_max 0.002
_refine_ls_shift/su_mean 0.000
_refine_ls_structure_factor_coef Fsqd
_refine_ls_weighting_details 'calc w=1/[\s^2^(Fo^2^)+(0.0187P)^2^+0.0000P] where P=(Fo^2^+2Fc^2^)/3'
_refine_ls_weighting_scheme calc
_refine_ls_wR_factor_gt 0.0650
_refine_ls_wR_factor_ref 0.0788
_reflns_number_gt 4164
_reflns_number_total 6564
_reflns_threshold_expression >2sigma(I)
_cod_data_source_file B610491F.txt
_cod_original_sg_symbol_Hall -p2yn
_cod_original_sg_symbol_H-M p21/n
_cod_database_code 7101554

loop_
_symmetry_equiv_pos_as_xyz
'x, y, z'
'-x+1/2, y+1/2, -z+1/2'
'-x, -y, -z'
'x-1/2, -y-1/2, z-1/2'

loop_
_atom_site_label
_atom_site_type_symbol
_atom_site_fract_x
_atom_site_fract_y
_atom_site_fract_z
_atom_site_U_iso_or_equiv
_atom_site_adp_type
_atom_site_occupancy
_atom_site_symmetry_multiplicity
_atom_site_calc_flag
_atom_site_refinement_flags
C1 C 0.4446(4) 0.2589(3) 0.5763(2) 0.0224(11) Uani 1 1 d .
C2 C 0.4444(4) 0.3150(3) 0.5104(2) 0.0220(11) Uani 1 1 d .
C3 C 0.3609(4) 0.3316(3) 0.4560(2) 0.0273(12) Uani 1 1 d .
H3 H 0.2810 0.3040 0.4560 0.033 Uiso 1 1 calc R
C4 C 0.3968(5) 0.3909(4) 0.3998(2) 0.0305(12) Uani 1 1 d .
H4 H 0.3384 0.4045 0.3627 0.037 Uiso 1 1 calc R
C5 C 0.5116(5) 0.4291(4) 0.3969(2) 0.0322(13) Uani 1 1 d .
H5 H 0.5324 0.4666 0.3572 0.039 Uiso 1 1 calc R
C6 C 0.6014(4) 0.4137(3) 0.4527(2) 0.0259(11) Uani 1 1 d .
C7 C 0.7228(4) 0.4481(3) 0.4577(3) 0.0304(12) Uani 1 1 d .
H7 H 0.7542 0.4846 0.4199 0.036 Uiso 1 1 calc R
C8 C 0.7970(5) 0.4296(3) 0.5168(2) 0.0303(12) Uani 1 1 d .
H8 H 0.8790 0.4533 0.5183 0.036 Uiso 1 1 calc R
C9 C 0.7558(4) 0.3767(3) 0.5750(2) 0.0249(11) Uani 1 1 d .
H9 H 0.8068 0.3680 0.6164 0.030 Uiso 1 1 calc R
C10 C 0.6395(4) 0.3382(3) 0.5700(2) 0.0204(11) Uani 1 1 d .
C11 C 0.5631(4) 0.3579(3) 0.5094(2) 0.0218(11) Uani 1 1 d .
C12 C 0.5667(4) 0.2756(3) 0.6146(2) 0.0208(11) Uani 1 1 d .
C13 C 0.2503(4) 0.1875(3) 0.5669(2) 0.0233(11) Uani 1 1 d .
C14 C 0.1534(4) 0.2488(3) 0.5816(2) 0.0252(11) Uani 1 1 d .
C15 C 0.0429(4) 0.2358(4) 0.5432(2) 0.0296(12) Uani 1 1 d .
H15 H -0.0237 0.2773 0.5517 0.036 Uiso 1 1 calc R
C16 C 0.0257(4) 0.1645(4) 0.4930(3) 0.0327(13) Uani 1 1 d .
C17 C 0.1234(5) 0.1028(4) 0.4837(2) 0.0309(12) Uani 1 1 d .
H17 H 0.1121 0.0517 0.4516 0.037 Uiso 1 1 calc R
C18 C 0.2370(4) 0.1123(3) 0.5193(2) 0.0275(12) Uani 1 1 d .
C19 C 0.1684(5) 0.3243(4) 0.6373(3) 0.0377(13) Uani 1 1 d .
H19A H 0.1799 0.2950 0.6842 0.057 Uiso 1 1 calc R
H19B H 0.0944 0.3640 0.6370 0.057 Uiso 1 1 calc R
H19C H 0.2405 0.3630 0.6270 0.057 Uiso 1 1 calc R
C20 C -0.0938(5) 0.1570(4) 0.4502(3) 0.0461(15) Uani 1 1 d .
H20A H -0.1623 0.1776 0.4794 0.069 Uiso 1 1 calc R
H20B H -0.1071 0.0914 0.4357 0.069 Uiso 1 1 calc R
H20C H -0.0897 0.1970 0.4079 0.069 Uiso 1 1 calc R
C21 C 0.3423(5) 0.0460(4) 0.5076(3) 0.0392(14) Uani 1 1 d .
H21A H 0.3168 -0.0020 0.4727 0.059 Uiso 1 1 calc R
H21B H 0.3659 0.0154 0.5527 0.059 Uiso 1 1 calc R
H21C H 0.4128 0.0812 0.4898 0.059 Uiso 1 1 calc R
C22 C 0.7019(4) 0.2547(3) 0.7140(2) 0.0232(11) Uani 1 1 d .
C23 C 0.7042(4) 0.3274(4) 0.7639(2) 0.0276(12) Uani 1 1 d .
C24 C 0.8161(4) 0.3453(4) 0.8006(2) 0.0330(13) Uani 1 1 d .
H24 H 0.8193 0.3938 0.8354 0.040 Uiso 1 1 calc R
C25 C 0.9210(4) 0.2947(3) 0.7879(2) 0.0257(11) Uani 1 1 d .
C26 C 0.9136(4) 0.2226(4) 0.7382(2) 0.0300(12) Uani 1 1 d .
H26 H 0.9856 0.1871 0.7291 0.036 Uiso 1 1 calc R
C27 C 0.8058(4) 0.2008(3) 0.7017(2) 0.0247(11) Uani 1 1 d .
C28 C 0.5915(5) 0.3857(4) 0.7767(3) 0.0442(15) Uani 1 1 d .
H28A H 0.5784 0.4300 0.7373 0.066 Uiso 1 1 calc R
H28B H 0.6030 0.4207 0.8213 0.066 Uiso 1 1 calc R
H28C H 0.5195 0.3443 0.7800 0.066 Uiso 1 1 calc R
C29 C 1.0410(4) 0.3157(4) 0.8280(3) 0.0409(14) Uani 1 1 d .
H29A H 1.0789 0.3721 0.8079 0.061 Uiso 1 1 calc R
H29B H 1.0972 0.2621 0.8236 0.061 Uiso 1 1 calc R
H29C H 1.0245 0.3265 0.8783 0.061 Uiso 1 1 calc R
C30 C 0.7987(5) 0.1218(4) 0.6477(3) 0.0393(14) Uani 1 1 d .
H30A H 0.8789 0.0901 0.6461 0.059 Uiso 1 1 calc R
H30B H 0.7774 0.1478 0.6007 0.059 Uiso 1 1 calc R
H30C H 0.7354 0.0765 0.6613 0.059 Uiso 1 1 calc R
N1 N 0.3670(3) 0.2012(3) 0.60321(18) 0.0234(9) Uani 1 1 d .
N2 N 0.5870(3) 0.2365(3) 0.67574(18) 0.0230(9) Uani 1 1 d .
Te1 Te 0.42628(3) 0.13585(2) 0.714540(16) 0.02550(10) Uani 1 1 d .
I1 I 0.20259(3) 0.02639(2) 0.719119(17) 0.03397(11) Uani 1 1 d .
I2 I 0.54664(3) 0.08936(3) 0.849035(19) 0.04876(13) Uani 1 1 d .

loop_
_atom_site_aniso_label
_atom_site_aniso_U_11
_atom_site_aniso_U_22
_atom_site_aniso_U_33
_atom_site_aniso_U_23
_atom_site_aniso_U_13
_atom_site_aniso_U_12
C1 0.021(3) 0.025(3) 0.021(2) 0.000(2) 0.000(2) 0.004(2)
C2 0.022(3) 0.027(3) 0.017(2) 0.004(2) 0.002(2) 0.006(2)
C3 0.025(3) 0.030(3) 0.027(3) 0.000(2) 0.006(2) 0.002(2)
C4 0.030(3) 0.039(3) 0.022(3) -0.001(2) -0.001(2) 0.006(3)
C5 0.035(3) 0.035(3) 0.027(3) 0.006(2) 0.004(2) 0.006(3)
C6 0.032(3) 0.022(3) 0.024(3) 0.001(2) 0.005(2) 0.002(2)
C7 0.029(3) 0.028(3) 0.035(3) 0.008(2) 0.006(2) 0.000(2)
C8 0.029(3) 0.027(3) 0.035(3) 0.004(2) 0.006(2) -0.002(2)
C9 0.021(3) 0.027(3) 0.027(3) -0.002(2) -0.002(2) 0.003(2)
C10 0.023(3) 0.016(3) 0.023(2) 0.001(2) 0.000(2) -0.002(2)
C11 0.022(3) 0.024(3) 0.019(2) -0.005(2) 0.006(2) 0.000(2)
C12 0.022(3) 0.021(3) 0.020(2) 0.001(2) 0.003(2) 0.001(2)
C13 0.023(3) 0.025(3) 0.022(2) 0.004(2) -0.002(2) -0.001(2)
C14 0.024(3) 0.026(3) 0.026(3) 0.001(2) 0.004(2) 0.000(2)
C15 0.020(3) 0.031(3) 0.037(3) 0.004(3) -0.001(2) 0.008(2)
C16 0.021(3) 0.047(4) 0.030(3) 0.007(3) 0.000(2) -0.005(3)
C17 0.034(3) 0.034(3) 0.024(3) -0.006(2) -0.004(2) -0.004(3)
C18 0.028(3) 0.031(3) 0.023(3) -0.002(2) -0.001(2) 0.000(2)
C19 0.033(3) 0.028(3) 0.052(3) -0.005(3) 0.005(3) 0.004(3)
C20 0.031(3) 0.062(4) 0.045(3) -0.006(3) -0.008(3) -0.001(3)
C21 0.040(3) 0.036(3) 0.042(3) -0.017(3) -0.002(3) 0.008(3)
C22 0.025(3) 0.025(3) 0.019(2) 0.003(2) -0.002(2) -0.001(2)
C23 0.025(3) 0.034(3) 0.024(3) 0.000(2) 0.003(2) 0.006(2)
C24 0.032(3) 0.035(3) 0.032(3) -0.003(2) -0.008(2) -0.004(3)
C25 0.019(3) 0.029(3) 0.028(3) 0.006(2) -0.009(2) -0.009(2)
C26 0.019(3) 0.034(3) 0.036(3) 0.007(3) -0.002(2) 0.004(2)
C27 0.028(3) 0.019(3) 0.028(3) 0.006(2) 0.004(2) 0.004(2)
C28 0.039(4) 0.044(4) 0.049(4) -0.017(3) -0.002(3) 0.012(3)
C29 0.030(3) 0.046(4) 0.046(3) -0.001(3) -0.014(3) -0.008(3)
C30 0.036(3) 0.033(3) 0.050(3) -0.008(3) 0.003(3) 0.011(3)
N1 0.024(2) 0.026(2) 0.020(2) -0.0017(18) 0.0003(17) -0.0022(19)
N2 0.021(2) 0.025(2) 0.023(2) 0.0005(19) 0.0000(17) 0.0005(18)
Te1 0.02261(18) 0.0275(2) 0.02625(17) 0.00281(15) -0.00130(13) -0.00139(15)
I1 0.02453(19) 0.0360(2) 0.0415(2) 0.00232(17) 0.00288(15) -0.00475(16)
I2 0.0399(2) 0.0652(3) 0.0404(2) 0.0184(2) -0.01461(17) -0.0064(2)

loop_
_atom_type_symbol
_atom_type_description
_atom_type_scat_dispersion_real
_atom_type_scat_dispersion_imag
_atom_type_scat_source
C C 0.0033 0.0016 'International Tables Vol C Tables 4.2.6.8 and 6.1.1.4'
H H 0.0000 0.0000 'International Tables Vol C Tables 4.2.6.8 and 6.1.1.4'
N N 0.0061 0.0033 'International Tables Vol C Tables 4.2.6.8 and 6.1.1.4'
Te Te -0.5308 1.6751 'International Tables Vol C Tables 4.2.6.8 and 6.1.1.4'
I I -0.4742 1.8119 'International Tables Vol C Tables 4.2.6.8 and 6.1.1.4'

loop_
_geom_angle_atom_site_label_1
_geom_angle_atom_site_label_2
_geom_angle_atom_site_label_3
_geom_angle
N1 C1 C2 133.5(4)
N1 C1 C12 119.2(4)
C2 C1 C12 107.3(4)
C3 C2 C11 119.7(4)
C3 C2 C1 135.0(4)
C11 C2 C1 105.2(4)
C2 C3 C4 118.1(4)
C2 C3 H3 121.0
C4 C3 H3 121.0
C5 C4 C3 122.6(4)
C5 C4 H4 118.7
C3 C4 H4 118.7
C4 C5 C6 121.0(4)
C4 C5 H5 119.5
C6 C5 H5 119.5
C11 C6 C7 116.3(4)
C11 C6 C5 115.8(4)
C7 C6 C5 127.9(4)
C8 C7 C6 120.8(4)
C8 C7 H7 119.6
C6 C7 H7 119.6
C7 C8 C9 122.4(5)
C7 C8 H8 118.8
C9 C8 H8 118.8
C10 C9 C8 118.0(4)
C10 C9 H9 121.0
C8 C9 H9 121.0
C9 C10 C11 119.3(4)
C9 C10 C12 135.2(4)
C11 C10 C12 105.5(4)
C6 C11 C10 123.0(4)
C6 C11 C2 122.6(4)
C10 C11 C2 114.3(4)
N2 C12 C10 133.5(4)
N2 C12 C1 118.9(4)
C10 C12 C1 107.6(4)
C14 C13 C18 122.5(4)
C14 C13 N1 118.7(4)
C18 C13 N1 118.8(4)
C15 C14 C13 117.1(4)
C15 C14 C19 122.0(4)
C13 C14 C19 120.9(4)
C16 C15 C14 123.0(4)
C16 C15 H15 118.5
C14 C15 H15 118.5
C17 C16 C15 117.1(4)
C17 C16 C20 122.3(5)
C15 C16 C20 120.6(5)
C16 C17 C18 123.1(5)
C16 C17 H17 118.4
C18 C17 H17 118.4
C17 C18 C13 117.1(4)
C17 C18 C21 122.4(4)
C13 C18 C21 120.5(4)
C14 C19 H19A 109.5
C14 C19 H19B 109.5
H19A C19 H19B 109.5
C14 C19 H19C 109.5
H19A C19 H19C 109.5
H19B C19 H19C 109.5
C16 C20 H20A 109.5
C16 C20 H20B 109.5
H20A C20 H20B 109.5
C16 C20 H20C 109.5
H20A C20 H20C 109.5
H20B C20 H20C 109.5
C18 C21 H21A 109.5
C18 C21 H21B 109.5
H21A C21 H21B 109.5
C18 C21 H21C 109.5
H21A C21 H21C 109.5
H21B C21 H21C 109.5
C27 C22 C23 121.4(4)
C27 C22 N2 120.8(4)
C23 C22 N2 117.8(4)
C22 C23 C24 117.7(4)
C22 C23 C28 121.2(4)
C24 C23 C28 121.2(4)
C25 C24 C23 122.0(4)
C25 C24 H24 119.0
C23 C24 H24 119.0
C24 C25 C26 118.1(4)
C24 C25 C29 121.0(4)
C26 C25 C29 120.8(5)
C27 C26 C25 122.4(4)
C27 C26 H26 118.8
C25 C26 H26 118.8
C26 C27 C22 118.4(4)
C26 C27 C30 121.9(4)
C22 C27 C30 119.7(4)
C23 C28 H28A 109.5
C23 C28 H28B 109.5
H28A C28 H28B 109.5
C23 C28 H28C 109.5
H28A C28 H28C 109.5
H28B C28 H28C 109.5
C25 C29 H29A 109.5
C25 C29 H29B 109.5
H29A C29 H29B 109.5
C25 C29 H29C 109.5
H29A C29 H29C 109.5
H29B C29 H29C 109.5
C27 C30 H30A 109.5
C27 C30 H30B 109.5
H30A C30 H30B 109.5
C27 C30 H30C 109.5
H30A C30 H30C 109.5
H30B C30 H30C 109.5
C1 N1 C13 118.5(4)
C1 N1 Te1 115.7(3)
C13 N1 Te1 125.6(3)
C12 N2 C22 119.3(4)
C12 N2 Te1 115.0(3)
C22 N2 Te1 125.6(3)
N1 Te1 N2 71.09(13)
N1 Te1 I1 91.75(9)
N2 Te1 I1 162.71(8)
N1 Te1 I2 165.98(9)
N2 Te1 I2 95.11(8)
I1 Te1 I2 102.12(2)

loop_
_geom_bond_atom_site_label_1
_geom_bond_atom_site_label_2
_geom_bond_distance
C1 N1 1.287(5)
C1 C2 1.474(6)
C1 C12 1.507(6)
C2 C3 1.367(6)
C2 C11 1.424(6)
C3 C4 1.415(6)
C3 H3 0.9500
C4 C5 1.360(7)
C4 H4 0.9500
C5 C6 1.427(6)
C5 H5 0.9500
C6 C11 1.401(6)
C6 C7 1.405(7)
C7 C8 1.378(6)
C7 H7 0.9500
C8 C9 1.411(6)
C8 H8 0.9500
C9 C10 1.374(6)
C9 H9 0.9500
C10 C11 1.418(6)
C10 C12 1.468(6)
C12 N2 1.290(5)
C13 C14 1.398(6)
C13 C18 1.399(6)
C13 N1 1.434(5)
C14 C15 1.393(6)
C14 C19 1.504(6)
C15 C16 1.393(7)
C15 H15 0.9500
C16 C17 1.389(7)
C16 C20 1.510(6)
C17 C18 1.391(6)
C17 H17 0.9500
C18 C21 1.500(7)
C19 H19A 0.9800
C19 H19B 0.9800
C19 H19C 0.9800
C20 H20A 0.9800
C20 H20B 0.9800
C20 H20C 0.9800
C21 H21A 0.9800
C21 H21B 0.9800
C21 H21C 0.9800
C22 C27 1.386(6)
C22 C23 1.394(6)
C22 N2 1.444(5)
C23 C24 1.403(6)
C23 C28 1.501(7)
C24 C25 1.371(6)
C24 H24 0.9500
C25 C26 1.387(7)
C25 C29 1.514(6)
C26 C27 1.374(6)
C26 H26 0.9500
C27 C30 1.514(6)
C28 H28A 0.9800
C28 H28B 0.9800
C28 H28C 0.9800
C29 H29A 0.9800
C29 H29B 0.9800
C29 H29C 0.9800
C30 H30A 0.9800
C30 H30B 0.9800
C30 H30C 0.9800
N1 Te1 2.363(3)
N2 Te1 2.384(4)
Te1 I1 2.8836(11)
Te1 I2 2.8897(8)

loop_
_geom_torsion_atom_site_label_1
_geom_torsion_atom_site_label_2
_geom_torsion_atom_site_label_3
_geom_torsion_atom_site_label_4
_geom_torsion
N1 C1 C2 C3 4.7(10)
C12 C1 C2 C3 -177.5(5)
N1 C1 C2 C11 -175.0(5)
C12 C1 C2 C11 2.8(5)
C11 C2 C3 C4 0.5(7)
C1 C2 C3 C4 -179.2(5)
C2 C3 C4 C5 2.2(7)
C3 C4 C5 C6 -2.3(8)
C4 C5 C6 C11 -0.2(7)
C4 C5 C6 C7 -179.8(5)
C11 C6 C7 C8 -2.1(7)
C5 C6 C7 C8 177.5(5)
C6 C7 C8 C9 -0.6(7)
C7 C8 C9 C10 3.8(7)
C8 C9 C10 C11 -4.1(6)
C8 C9 C10 C12 175.2(5)
C7 C6 C11 C10 1.7(7)
C5 C6 C11 C10 -178.0(4)
C7 C6 C11 C2 -177.4(4)
C5 C6 C11 C2 2.9(7)
C9 C10 C11 C6 1.5(7)
C12 C10 C11 C6 -178.0(4)
C9 C10 C11 C2 -179.4(4)
C12 C10 C11 C2 1.2(5)
C3 C2 C11 C6 -3.1(7)
C1 C2 C11 C6 176.7(4)
C3 C2 C11 C10 177.7(4)
C1 C2 C11 C10 -2.5(5)
C9 C10 C12 N2 2.0(9)
C11 C10 C12 N2 -178.6(5)
C9 C10 C12 C1 -178.7(5)
C11 C10 C12 C1 0.7(5)
N1 C1 C12 N2 -4.6(6)
C2 C1 C12 N2 177.3(4)
N1 C1 C12 C10 176.0(4)
C2 C1 C12 C10 -2.2(5)
C18 C13 C14 C15 -3.7(7)
N1 C13 C14 C15 177.4(4)
C18 C13 C14 C19 175.2(4)
N1 C13 C14 C19 -3.6(7)
C13 C14 C15 C16 1.1(7)
C19 C14 C15 C16 -177.9(5)
C14 C15 C16 C17 2.3(7)
C14 C15 C16 C20 -176.7(5)
C15 C16 C17 C18 -3.3(7)
C20 C16 C17 C18 175.6(5)
C16 C17 C18 C13 0.9(7)
C16 C17 C18 C21 -178.9(5)
C14 C13 C18 C17 2.8(7)
N1 C13 C18 C17 -178.4(4)
C14 C13 C18 C21 -177.4(4)
N1 C13 C18 C21 1.4(7)
C27 C22 C23 C24 1.0(7)
N2 C22 C23 C24 -179.7(4)
C27 C22 C23 C28 179.9(5)
N2 C22 C23 C28 -0.8(7)
C22 C23 C24 C25 1.0(7)
C28 C23 C24 C25 -177.9(5)
C23 C24 C25 C26 -1.5(7)
C23 C24 C25 C29 179.6(4)
C24 C25 C26 C27 0.1(7)
C29 C25 C26 C27 179.0(4)
C25 C26 C27 C22 1.7(7)
C25 C26 C27 C30 -179.9(5)
C23 C22 C27 C26 -2.3(7)
N2 C22 C27 C26 178.4(4)
C23 C22 C27 C30 179.3(4)
N2 C22 C27 C30 0.0(7)
C2 C1 N1 C13 -3.7(8)
C12 C1 N1 C13 178.8(4)
C2 C1 N1 Te1 -179.1(4)
C12 C1 N1 Te1 3.4(5)
C14 C13 N1 C1 -86.7(5)
C18 C13 N1 C1 94.5(5)
C14 C13 N1 Te1 88.2(5)
C18 C13 N1 Te1 -90.6(5)
C10 C12 N2 C22 1.4(7)
C1 C12 N2 C22 -177.8(4)
C10 C12 N2 Te1 -177.6(4)
C1 C12 N2 Te1 3.2(5)
C27 C22 N2 C12 -86.8(6)
C23 C22 N2 C12 93.9(5)
C27 C22 N2 Te1 92.1(4)
C23 C22 N2 Te1 -87.2(5)
C1 N1 Te1 N2 -1.3(3)
C13 N1 Te1 N2 -176.3(4)
C1 N1 Te1 I1 -179.2(3)
C13 N1 Te1 I1 5.8(3)
C1 N1 Te1 I2 9.1(6)
C13 N1 Te1 I2 -165.9(3)
C12 N2 Te1 N1 -1.1(3)
C22 N2 Te1 N1 180.0(4)
C12 N2 Te1 I1 6.0(6)
C22 N2 Te1 I1 -172.9(2)
C12 N2 Te1 I2 -178.6(3)
C22 N2 Te1 I2 2.5(3)

loop_
_cod_related_entry_id
_cod_related_entry_database
_cod_related_entry_code
1 ChemSpider 21149893
